data_4339447
loop_
_publ_author_name
'Cohen, Ad'
'Yeori, Adi'
'Goldberg, Israel'
'Kol, Moshe'

_publ_section_title
;
 Group 4 complexes of a new [OSSO]-type dianionic ligand. Coordination
 chemistry and preliminary polymerization catalysis studies.
;
_journal_issue 20
_journal_name_full 'Inorganic chemistry'
_journal_page_first 8114
_journal_page_last 8116
_journal_paper_doi 10.1021/ic701370t
_journal_volume 46
_journal_year 2007
_chemical_formula_moiety 'C40 H66 O4 S2 Zr, C2.5 H5.5'
_chemical_formula_sum 'C42.5 H71.5 O4 S2 Zr'
_chemical_formula_weight 801.84
_chemical_name_systematic
; 
 ? 
;
_space_group_IT_number 14
_symmetry_cell_setting monoclinic
_symmetry_space_group_name_Hall '-P 2yn'
_symmetry_space_group_name_H-M 'P 1 21/n 1'
_atom_sites_solution_hydrogens geom
_atom_sites_solution_primary direct
_atom_sites_solution_secondary difmap
_audit_creation_method SHELXL-97
_cell_angle_alpha 90.00
_cell_angle_beta 93.0593(5)
_cell_angle_gamma 90.00
_cell_formula_units_Z 4
_cell_length_a 13.0206(2)
_cell_length_b 17.7528(2)
_cell_length_c 19.5067(4)
_cell_measurement_reflns_used 10275
_cell_measurement_temperature 110(2)
_cell_measurement_theta_max 28.28
_cell_measurement_theta_min 1.41
_cell_volume 4502.59(13)
_computing_cell_refinement Denzo
_computing_data_collection 'Collect, Nonius B.V.'
_computing_data_reduction 'Denzo & Scalepack'
_computing_structure_refinement 'SHELXL-97 (Sheldrick, 1997)'
_computing_structure_solution SIR-97
_diffrn_ambient_temperature 110(2)
_diffrn_detector_area_resol_mean 12.8
_diffrn_measured_fraction_theta_full 0.980
_diffrn_measured_fraction_theta_max 0.980
_diffrn_measurement_device_type 'Nonius KappaCCD'
_diffrn_measurement_method '1 deg. \f & \w scans'
_diffrn_radiation_monochromator graphite
_diffrn_radiation_source 'fine-focus sealed tube'
_diffrn_radiation_type MoK\a
_diffrn_radiation_wavelength 0.71073
_diffrn_reflns_av_R_equivalents 0.0580
_diffrn_reflns_av_sigmaI/netI 0.0570
_diffrn_reflns_limit_h_max 17
_diffrn_reflns_limit_h_min 0
_diffrn_reflns_limit_k_max 23
_diffrn_reflns_limit_k_min 0
_diffrn_reflns_limit_l_max 25
_diffrn_reflns_limit_l_min -25
_diffrn_reflns_number 40493
_diffrn_reflns_theta_full 28.06
_diffrn_reflns_theta_max 28.06
_diffrn_reflns_theta_min 2.09
_diffrn_standards_number 0
_exptl_absorpt_coefficient_mu 0.373
_exptl_absorpt_correction_type none
_exptl_crystal_colour colorless
_exptl_crystal_density_diffrn 1.183
_exptl_crystal_density_method 'not measured'
_exptl_crystal_description prism
_exptl_crystal_F_000 1722
_exptl_crystal_size_max 0.35
_exptl_crystal_size_mid 0.20
_exptl_crystal_size_min 0.20
_refine_diff_density_max 0.964
_refine_diff_density_min -0.827
_refine_diff_density_rms 0.086
_refine_ls_extinction_method none
_refine_ls_goodness_of_fit_ref 1.066
_refine_ls_hydrogen_treatment constr
_refine_ls_matrix_type full
_refine_ls_number_parameters 468
_refine_ls_number_reflns 10709
_refine_ls_number_restraints 4
_refine_ls_restrained_S_all 1.075
_refine_ls_R_factor_all 0.0782
_refine_ls_R_factor_gt 0.0485
_refine_ls_shift/su_max 0.005
_refine_ls_shift/su_mean 0.000
_refine_ls_structure_factor_coef Fsqd
_refine_ls_weighting_details 'calc w=1/[\s^2^(Fo^2^)+(0.0717P)^2^+0.7764P] where P=(Fo^2^+2Fc^2^)/3'
_refine_ls_weighting_scheme calc
_refine_ls_wR_factor_gt 0.1170
_refine_ls_wR_factor_ref 0.1314
_reflns_number_gt 7745
_reflns_number_total 10709
_reflns_threshold_expression >2sigma(I)
_cod_data_source_file ic701370t-file003.cif
_cod_data_source_block mk176
_cod_original_sg_symbol_H-M 'P 21/n'
_cod_original_formula_sum 'C42.50 H71.50 O4 S2 Zr'
_cod_database_code 4339447

loop_
_symmetry_equiv_pos_as_xyz
'x, y, z'
'-x+1/2, y+1/2, -z+1/2'
'-x, -y, -z'
'x-1/2, -y-1/2, z-1/2'

loop_
_atom_site_label
_atom_site_type_symbol
_atom_site_fract_x
_atom_site_fract_y
_atom_site_fract_z
_atom_site_U_iso_or_equiv
_atom_site_adp_type
_atom_site_occupancy
_atom_site_symmetry_multiplicity
_atom_site_calc_flag
_atom_site_refinement_flags
_atom_site_disorder_assembly
_atom_site_disorder_group
Zr1 Zr 0.384696(18) 0.100454(12) 0.273130(12) 0.01964(8) Uani 1 1 d . . .
S2 S 0.35355(5) 0.01339(3) 0.39291(4) 0.02688(16) Uani 1 1 d . . .
S3 S 0.28355(5) -0.03273(3) 0.22735(4) 0.02884(16) Uani 1 1 d . . .
O4 O 0.23516(13) 0.12401(9) 0.28788(9) 0.0226(4) Uani 1 1 d . . .
O5 O 0.44794(13) 0.17777(9) 0.33079(9) 0.0256(4) Uani 1 1 d . . .
O6 O 0.50557(14) 0.02799(9) 0.27411(9) 0.0232(4) Uani 1 1 d . . .
O7 O 0.38853(14) 0.13760(10) 0.18048(9) 0.0269(4) Uani 1 1 d . . .
C8 C 0.2749(2) -0.06793(15) 0.36954(16) 0.0338(7) Uani 1 1 d . . .
H8A H 0.2927 -0.1088 0.4026 0.041 Uiso 1 1 calc R . .
H8B H 0.2021 -0.0544 0.3753 0.041 Uiso 1 1 calc R . .
C9 C 0.2830(2) -0.09945(13) 0.29724(16) 0.0332(7) Uani 1 1 d . . .
H9A H 0.2247 -0.1345 0.2880 0.040 Uiso 1 1 calc R . .
H9B H 0.3469 -0.1296 0.2967 0.040 Uiso 1 1 calc R . .
C10 C 0.1510(2) -0.00027(15) 0.21667(15) 0.0304(6) Uani 1 1 d . . .
H10A H 0.1475 0.0383 0.1800 0.036 Uiso 1 1 calc R . .
H10B H 0.1081 -0.0433 0.2002 0.036 Uiso 1 1 calc R . .
C11 C 0.4824(2) -0.02529(14) 0.40811(14) 0.0264(6) Uani 1 1 d . . .
H11A H 0.5307 0.0172 0.4164 0.032 Uiso 1 1 calc R . .
H11B H 0.4833 -0.0555 0.4508 0.032 Uiso 1 1 calc R . .
C12 C 0.52284(19) -0.07380(14) 0.35213(13) 0.0221(5) Uani 1 1 d . . .
C13 C 0.5466(2) -0.14866(13) 0.36633(13) 0.0233(5) Uani 1 1 d . . .
H13 H 0.5350 -0.1685 0.4105 0.028 Uiso 1 1 calc R . .
C14 C 0.5869(2) -0.19511(13) 0.31718(14) 0.0248(5) Uani 1 1 d . A .
C15 C 0.60685(19) -0.16211(13) 0.25448(13) 0.0229(5) Uani 1 1 d . . .
H15 H 0.6375 -0.1927 0.2212 0.027 Uiso 1 1 calc R . .
C16 C 0.58496(19) -0.08724(13) 0.23716(13) 0.0212(5) Uani 1 1 d . . .
C17 C 0.53744(19) -0.04311(13) 0.28707(13) 0.0202(5) Uani 1 1 d . . .
C18 C 0.1032(2) 0.03241(13) 0.27854(14) 0.0251(6) Uani 1 1 d . . .
C19 C 0.0141(2) -0.00015(14) 0.30241(15) 0.0271(6) Uani 1 1 d . . .
H19 H -0.0127 -0.0445 0.2810 0.032 Uiso 1 1 calc R . .
C20 C -0.0358(2) 0.03092(14) 0.35670(14) 0.0255(6) Uani 1 1 d . . .
C21 C 0.0058(2) 0.09668(13) 0.38560(14) 0.0243(5) Uani 1 1 d . . .
H21 H -0.0283 0.1191 0.4223 0.029 Uiso 1 1 calc R . .
C22 C 0.09515(19) 0.13197(13) 0.36385(13) 0.0221(5) Uani 1 1 d . . .
C23 C 0.14607(19) 0.09679(12) 0.31047(13) 0.0214(5) Uani 1 1 d . . .
C24 C 0.6116(2) -0.27827(14) 0.33396(14) 0.0319(6) Uani 1 1 d D . .
C25 C 0.6313(3) -0.32429(15) 0.27051(16) 0.0402(7) Uani 1 1 d . A .
H25A H 0.6923 -0.3047 0.2491 0.060 Uiso 1 1 calc R . .
H25B H 0.5716 -0.3209 0.2379 0.060 Uiso 1 1 calc R . .
H25C H 0.6429 -0.3771 0.2836 0.060 Uiso 1 1 calc R . .
C26A C 0.7212(5) -0.2773(4) 0.3669(5) 0.051(2) Uiso 0.538(16) 1 d PD A 1
H26A H 0.7145 -0.2483 0.4092 0.076 Uiso 0.538(16) 1 d PR A 1
H26B H 0.7750 -0.2549 0.3401 0.076 Uiso 0.538(16) 1 d PR A 1
H26C H 0.7397 -0.3295 0.3785 0.076 Uiso 0.538(16) 1 d PR A 1
C26B C 0.6879(5) -0.2861(3) 0.3928(3) 0.025(2) Uiso 0.462(16) 1 d PD A 2
H26D H 0.6607 -0.2605 0.4325 0.038 Uiso 0.462(16) 1 d PR A 2
H26E H 0.7545 -0.2641 0.3828 0.038 Uiso 0.462(16) 1 d PR A 2
H26F H 0.6967 -0.3398 0.4032 0.038 Uiso 0.462(16) 1 d PR A 2
C27A C 0.5126(3) -0.3158(2) 0.3572(3) 0.0380(14) Uiso 0.677(10) 1 d PD A 1
H27A H 0.5273 -0.3684 0.3694 0.057 Uiso 0.677(10) 1 d PR A 1
H27B H 0.4582 -0.3139 0.3205 0.057 Uiso 0.677(10) 1 d PR A 1
H27C H 0.4898 -0.2890 0.3976 0.057 Uiso 0.677(10) 1 d PR A 1
C27B C 0.5602(8) -0.3102(5) 0.3942(4) 0.038(3) Uiso 0.323(10) 1 d PD A 2
H27D H 0.5810 -0.3628 0.4015 0.058 Uiso 0.323(10) 1 d PR A 2
H27E H 0.4850 -0.3071 0.3897 0.058 Uiso 0.323(10) 1 d PR A 2
H27F H 0.5857 -0.2797 0.4333 0.058 Uiso 0.323(10) 1 d PR A 2
C28 C 0.6106(2) -0.05521(13) 0.16686(13) 0.0236(5) Uani 1 1 d . . .
C29 C 0.6794(2) -0.10924(14) 0.12820(15) 0.0304(6) Uani 1 1 d . . .
H29A H 0.7425 -0.1193 0.1563 0.046 Uiso 1 1 calc R . .
H29B H 0.6969 -0.0862 0.0847 0.046 Uiso 1 1 calc R . .
H29C H 0.6425 -0.1566 0.1190 0.046 Uiso 1 1 calc R . .
C30 C 0.5115(2) -0.04241(15) 0.12224(14) 0.0296(6) Uani 1 1 d . . .
H30A H 0.4726 -0.0896 0.1184 0.044 Uiso 1 1 calc R . .
H30B H 0.5290 -0.0257 0.0764 0.044 Uiso 1 1 calc R . .
H30C H 0.4697 -0.0038 0.1434 0.044 Uiso 1 1 calc R . .
C31 C 0.6712(2) 0.01927(14) 0.17513(15) 0.0322(6) Uani 1 1 d . . .
H31A H 0.6306 0.0558 0.1999 0.048 Uiso 1 1 calc R . .
H31B H 0.6847 0.0394 0.1297 0.048 Uiso 1 1 calc R . .
H31C H 0.7365 0.0099 0.2010 0.048 Uiso 1 1 calc R . .
C32 C -0.1360(2) -0.00258(16) 0.38316(16) 0.0325(6) Uani 1 1 d . . .
C33 C -0.1665(2) -0.07698(17) 0.3471(2) 0.0488(9) Uani 1 1 d . . .
H33A H -0.2310 -0.0955 0.3646 0.073 Uiso 1 1 calc R . .
H33B H -0.1121 -0.1144 0.3562 0.073 Uiso 1 1 calc R . .
H33C H -0.1757 -0.0684 0.2975 0.073 Uiso 1 1 calc R . .
C34 C -0.1252(3) -0.0169(2) 0.45991(19) 0.0603(11) Uani 1 1 d . . .
H34A H -0.1069 0.0302 0.4838 0.090 Uiso 1 1 calc R . .
H34B H -0.0711 -0.0544 0.4697 0.090 Uiso 1 1 calc R . .
H34C H -0.1905 -0.0357 0.4759 0.090 Uiso 1 1 calc R . .
C35 C -0.2244(2) 0.05329(17) 0.36856(18) 0.0413(7) Uani 1 1 d . . .
H35A H -0.2077 0.1013 0.3913 0.062 Uiso 1 1 calc R . .
H35B H -0.2878 0.0329 0.3861 0.062 Uiso 1 1 calc R . .
H35C H -0.2340 0.0613 0.3189 0.062 Uiso 1 1 calc R . .
C36 C 0.1332(2) 0.20697(13) 0.39588(14) 0.0244(6) Uani 1 1 d . . .
C37 C 0.2385(2) 0.19648(14) 0.43456(14) 0.0281(6) Uani 1 1 d . . .
H37A H 0.2328 0.1580 0.4702 0.042 Uiso 1 1 calc R . .
H37B H 0.2603 0.2443 0.4558 0.042 Uiso 1 1 calc R . .
H37C H 0.2893 0.1805 0.4022 0.042 Uiso 1 1 calc R . .
C38 C 0.1432(2) 0.26613(13) 0.33880(15) 0.0291(6) Uani 1 1 d . . .
H38A H 0.1932 0.2487 0.3065 0.044 Uiso 1 1 calc R . .
H38B H 0.1666 0.3140 0.3592 0.044 Uiso 1 1 calc R . .
H38C H 0.0762 0.2734 0.3143 0.044 Uiso 1 1 calc R . .
C39 C 0.0592(2) 0.23839(15) 0.44714(16) 0.0347(7) Uani 1 1 d . . .
H39A H -0.0092 0.2446 0.4244 0.052 Uiso 1 1 calc R . .
H39B H 0.0844 0.2873 0.4642 0.052 Uiso 1 1 calc R . .
H39C H 0.0550 0.2034 0.4857 0.052 Uiso 1 1 calc R . .
C40 C 0.5203(2) 0.23030(14) 0.35911(15) 0.0292(6) Uani 1 1 d . . .
C41 C 0.5428(3) 0.2105(2) 0.43407(17) 0.0502(9) Uani 1 1 d . . .
H41A H 0.4782 0.2088 0.4576 0.075 Uiso 1 1 calc R . .
H41B H 0.5882 0.2488 0.4556 0.075 Uiso 1 1 calc R . .
H41C H 0.5765 0.1612 0.4374 0.075 Uiso 1 1 calc R . .
C42 C 0.4719(3) 0.30874(15) 0.35182(19) 0.0472(8) Uani 1 1 d . . .
H42A H 0.4547 0.3192 0.3032 0.071 Uiso 1 1 calc R . .
H42B H 0.5208 0.3466 0.3701 0.071 Uiso 1 1 calc R . .
H42C H 0.4092 0.3106 0.3774 0.071 Uiso 1 1 calc R . .
C43 C 0.6165(2) 0.22546(18) 0.31843(19) 0.0451(8) Uani 1 1 d . . .
H43A H 0.6421 0.1735 0.3193 0.068 Uiso 1 1 calc R . .
H43B H 0.6694 0.2590 0.3390 0.068 Uiso 1 1 calc R . .
H43C H 0.5999 0.2407 0.2708 0.068 Uiso 1 1 calc R . .
C44 C 0.3734(2) 0.18369(14) 0.12184(14) 0.0279(6) Uani 1 1 d . . .
C45 C 0.2591(3) 0.20233(18) 0.11239(19) 0.0478(8) Uani 1 1 d . . .
H45A H 0.2197 0.1556 0.1058 0.072 Uiso 1 1 calc R . .
H45B H 0.2474 0.2347 0.0721 0.072 Uiso 1 1 calc R . .
H45C H 0.2369 0.2286 0.1532 0.072 Uiso 1 1 calc R . .
C46 C 0.4375(3) 0.25526(16) 0.13261(17) 0.0422(8) Uani 1 1 d . . .
H46A H 0.4155 0.2820 0.1733 0.063 Uiso 1 1 calc R . .
H46B H 0.4276 0.2879 0.0922 0.063 Uiso 1 1 calc R . .
H46C H 0.5104 0.2418 0.1392 0.063 Uiso 1 1 calc R . .
C47 C 0.4094(3) 0.14080(17) 0.05976(16) 0.0442(8) Uani 1 1 d . . .
H47A H 0.4825 0.1284 0.0671 0.066 Uiso 1 1 calc R . .
H47B H 0.3993 0.1722 0.0186 0.066 Uiso 1 1 calc R . .
H47C H 0.3694 0.0943 0.0537 0.066 Uiso 1 1 calc R . .
C48 C 0.4571(3) 0.4773(2) 0.48267(19) 0.0582(10) Uani 1 1 d . . .
H48A H 0.4579 0.4857 0.4325 0.070 Uiso 1 1 calc R . .
H48B H 0.4713 0.4232 0.4912 0.070 Uiso 1 1 calc R . .
C49 C 0.3514(4) 0.4945(3) 0.5050(3) 0.0773(14) Uani 1 1 d . . .
H49A H 0.3347 0.5475 0.4932 0.093 Uiso 1 1 calc R . .
H49B H 0.3515 0.4897 0.5556 0.093 Uiso 1 1 calc R . .
C50 C 0.2684(6) 0.4446(4) 0.4734(4) 0.0557(19) Uani 0.50 1 d P . .
H50A H 0.2667 0.4496 0.4233 0.084 Uiso 0.50 1 calc PR . .
H50B H 0.2018 0.4596 0.4901 0.084 Uiso 0.50 1 calc PR . .
H50C H 0.2828 0.3921 0.4862 0.084 Uiso 0.50 1 calc PR . .

loop_
_atom_site_aniso_label
_atom_site_aniso_U_11
_atom_site_aniso_U_22
_atom_site_aniso_U_33
_atom_site_aniso_U_23
_atom_site_aniso_U_13
_atom_site_aniso_U_12
Zr1 0.02176(14) 0.01467(13) 0.02303(14) -0.00072(8) 0.00608(10) -0.00116(8)
S2 0.0328(4) 0.0197(3) 0.0294(4) 0.0022(2) 0.0126(3) 0.0041(2)
S3 0.0298(4) 0.0202(3) 0.0374(4) -0.0075(3) 0.0104(3) -0.0041(2)
O4 0.0227(9) 0.0177(8) 0.0278(10) -0.0009(7) 0.0060(8) -0.0028(7)
O5 0.0240(10) 0.0200(9) 0.0331(11) -0.0035(7) 0.0043(8) -0.0021(7)
O6 0.0273(10) 0.0172(8) 0.0258(10) -0.0007(7) 0.0082(8) 0.0006(7)
O7 0.0293(10) 0.0263(9) 0.0256(10) 0.0046(7) 0.0067(8) 0.0008(7)
C8 0.0300(16) 0.0268(14) 0.0454(18) 0.0118(12) 0.0108(13) -0.0026(11)
C9 0.0304(15) 0.0170(13) 0.0524(19) -0.0011(11) 0.0051(14) -0.0039(10)
C10 0.0313(15) 0.0259(14) 0.0340(16) -0.0063(11) 0.0019(12) -0.0055(11)
C11 0.0301(15) 0.0230(13) 0.0264(14) -0.0015(10) 0.0062(12) 0.0016(10)
C12 0.0202(13) 0.0235(12) 0.0226(13) -0.0021(10) 0.0021(10) 0.0016(9)
C13 0.0254(14) 0.0216(12) 0.0233(13) 0.0018(9) 0.0041(11) -0.0011(10)
C14 0.0234(14) 0.0213(12) 0.0298(15) -0.0002(10) 0.0037(11) 0.0007(10)
C15 0.0214(13) 0.0209(12) 0.0266(14) -0.0056(10) 0.0041(11) 0.0012(9)
C16 0.0172(12) 0.0220(12) 0.0248(13) -0.0027(9) 0.0032(10) -0.0020(9)
C17 0.0183(13) 0.0160(11) 0.0267(14) -0.0001(9) 0.0026(10) 0.0008(9)
C18 0.0209(13) 0.0222(13) 0.0322(15) 0.0018(10) 0.0019(11) -0.0002(9)
C19 0.0232(14) 0.0210(13) 0.0365(16) 0.0048(10) -0.0031(12) -0.0058(10)
C20 0.0184(13) 0.0243(13) 0.0335(15) 0.0113(10) -0.0015(11) -0.0002(10)
C21 0.0207(13) 0.0260(13) 0.0266(14) 0.0084(10) 0.0046(11) 0.0051(10)
C22 0.0228(13) 0.0177(12) 0.0260(14) 0.0043(9) 0.0030(11) 0.0005(9)
C23 0.0191(12) 0.0186(12) 0.0266(14) 0.0042(9) 0.0030(10) 0.0004(9)
C24 0.0441(18) 0.0190(13) 0.0334(16) 0.0020(11) 0.0093(13) 0.0093(11)
C25 0.055(2) 0.0237(14) 0.0414(18) -0.0042(12) -0.0044(15) 0.0061(13)
C28 0.0258(14) 0.0205(12) 0.0251(14) -0.0016(10) 0.0074(11) -0.0005(10)
C29 0.0331(16) 0.0303(14) 0.0289(15) -0.0009(11) 0.0120(12) 0.0005(11)
C30 0.0345(16) 0.0302(14) 0.0246(14) 0.0024(10) 0.0053(12) 0.0008(11)
C31 0.0397(17) 0.0245(13) 0.0336(16) -0.0019(11) 0.0133(13) -0.0075(11)
C32 0.0229(15) 0.0368(15) 0.0378(17) 0.0135(12) 0.0008(12) -0.0040(11)
C33 0.0308(17) 0.0333(16) 0.083(3) 0.0111(16) 0.0041(17) -0.0054(13)
C34 0.042(2) 0.090(3) 0.049(2) 0.032(2) -0.0005(17) -0.0270(19)
C35 0.0277(16) 0.0465(18) 0.050(2) 0.0036(14) 0.0051(14) -0.0051(13)
C36 0.0256(14) 0.0192(12) 0.0289(14) -0.0006(10) 0.0062(11) 0.0023(10)
C37 0.0305(15) 0.0255(13) 0.0282(15) -0.0044(10) 0.0023(12) -0.0011(10)
C38 0.0352(16) 0.0157(12) 0.0371(16) 0.0045(10) 0.0093(13) 0.0020(10)
C39 0.0366(17) 0.0294(15) 0.0394(18) -0.0055(12) 0.0141(14) 0.0046(12)
C40 0.0265(15) 0.0215(13) 0.0395(17) -0.0057(11) 0.0007(12) -0.0063(10)
C41 0.059(2) 0.054(2) 0.0363(19) -0.0060(15) -0.0121(17) -0.0097(16)
C42 0.055(2) 0.0217(15) 0.065(2) -0.0091(14) -0.0006(18) -0.0003(13)
C43 0.0285(17) 0.0398(17) 0.068(2) -0.0050(15) 0.0073(16) -0.0108(13)
C44 0.0376(16) 0.0223(13) 0.0242(14) 0.0045(10) 0.0060(12) -0.0010(11)
C45 0.045(2) 0.0407(18) 0.057(2) 0.0123(15) -0.0084(17) 0.0022(14)
C46 0.055(2) 0.0285(15) 0.0434(19) 0.0051(12) 0.0082(16) -0.0097(13)
C47 0.069(2) 0.0343(16) 0.0301(17) 0.0040(12) 0.0104(16) -0.0050(15)
C48 0.079(3) 0.052(2) 0.045(2) 0.0084(16) 0.019(2) 0.0238(18)
C49 0.080(3) 0.078(3) 0.077(3) 0.014(2) 0.029(3) 0.028(2)
C50 0.074(6) 0.055(4) 0.038(4) 0.011(3) -0.001(4) -0.002(4)

loop_
_atom_type_symbol
_atom_type_description
_atom_type_scat_dispersion_real
_atom_type_scat_dispersion_imag
_atom_type_scat_source
C C 0.0033 0.0016 'International Tables Vol C Tables 4.2.6.8 and 6.1.1.4'
H H 0.0000 0.0000 'International Tables Vol C Tables 4.2.6.8 and 6.1.1.4'
O O 0.0106 0.0060 'International Tables Vol C Tables 4.2.6.8 and 6.1.1.4'
S S 0.1246 0.1234 'International Tables Vol C Tables 4.2.6.8 and 6.1.1.4'
Zr Zr -2.9673 0.5597 'International Tables Vol C Tables 4.2.6.8 and 6.1.1.4'

loop_
_geom_angle_atom_site_label_1
_geom_angle_atom_site_label_2
_geom_angle_atom_site_label_3
_geom_angle
_geom_angle_site_symmetry_1
_geom_angle_site_symmetry_3
O7 Zr1 O5 105.75(8) . .
O7 Zr1 O4 97.80(7) . .
O5 Zr1 O4 98.84(7) . .
O7 Zr1 O6 99.59(7) . .
O5 Zr1 O6 97.96(7) . .
O4 Zr1 O6 151.48(7) . .
O7 Zr1 S3 91.42(6) . .
O5 Zr1 S3 162.80(6) . .
O4 Zr1 S3 77.45(5) . .
O6 Zr1 S3 79.69(5) . .
O7 Zr1 S2 165.23(6) . .
O5 Zr1 S2 89.02(6) . .
O4 Zr1 S2 79.38(5) . .
O6 Zr1 S2 78.04(5) . .
S3 Zr1 S2 73.80(2) . .
C8 S2 C11 104.11(12) . .
C8 S2 Zr1 109.20(10) . .
C11 S2 Zr1 99.65(9) . .
C9 S3 C10 104.58(13) . .
C9 S3 Zr1 109.30(9) . .
C10 S3 Zr1 101.19(8) . .
C23 O4 Zr1 145.07(15) . .
C40 O5 Zr1 161.64(17) . .
C17 O6 Zr1 145.57(15) . .
C44 O7 Zr1 161.61(16) . .
C9 C8 S2 117.25(18) . .
C9 C8 H8A 108.0 . .
S2 C8 H8A 108.0 . .
C9 C8 H8B 108.0 . .
S2 C8 H8B 108.0 . .
H8A C8 H8B 107.2 . .
C8 C9 S3 117.41(17) . .
C8 C9 H9A 107.9 . .
S3 C9 H9A 107.9 . .
C8 C9 H9B 107.9 . .
S3 C9 H9B 107.9 . .
H9A C9 H9B 107.2 . .
C18 C10 S3 117.4(2) . .
C18 C10 H10A 107.9 . .
S3 C10 H10A 107.9 . .
C18 C10 H10B 107.9 . .
S3 C10 H10B 107.9 . .
H10A C10 H10B 107.2 . .
C12 C11 S2 116.83(19) . .
C12 C11 H11A 108.1 . .
S2 C11 H11A 108.1 . .
C12 C11 H11B 108.1 . .
S2 C11 H11B 108.1 . .
H11A C11 H11B 107.3 . .
C13 C12 C17 120.8(2) . .
C13 C12 C11 119.0(2) . .
C17 C12 C11 120.2(2) . .
C14 C13 C12 121.2(2) . .
C14 C13 H13 119.4 . .
C12 C13 H13 119.4 . .
C13 C14 C15 116.8(2) . .
C13 C14 C24 120.3(2) . .
C15 C14 C24 122.8(2) . .
C14 C15 C16 124.6(2) . .
C14 C15 H15 117.7 . .
C16 C15 H15 117.7 . .
C15 C16 C17 116.8(2) . .
C15 C16 C28 121.1(2) . .
C17 C16 C28 122.1(2) . .
O6 C17 C12 118.5(2) . .
O6 C17 C16 122.0(2) . .
C12 C17 C16 119.5(2) . .
C19 C18 C23 120.4(2) . .
C19 C18 C10 119.6(2) . .
C23 C18 C10 119.9(2) . .
C20 C19 C18 121.4(2) . .
C20 C19 H19 119.3 . .
C18 C19 H19 119.3 . .
C19 C20 C21 117.0(2) . .
C19 C20 C32 122.7(2) . .
C21 C20 C32 120.3(2) . .
C20 C21 C22 124.1(2) . .
C20 C21 H21 117.9 . .
C22 C21 H21 117.9 . .
C21 C22 C23 117.0(2) . .
C21 C22 C36 121.0(2) . .
C23 C22 C36 121.9(2) . .
O4 C23 C18 118.3(2) . .
O4 C23 C22 121.9(2) . .
C18 C23 C22 119.8(2) . .
C27B C24 C26B 70.4(6) . .
C27B C24 C26A 96.9(6) . .
C26B C24 C26A 26.8(3) . .
C27B C24 C25 122.7(4) . .
C26B C24 C25 116.5(3) . .
C26A C24 C25 98.8(4) . .
C27B C24 C27A 35.7(4) . .
C26B C24 C27A 105.5(4) . .
C26A C24 C27A 131.0(5) . .
C25 C24 C27A 100.8(3) . .
C27B C24 C14 115.7(4) . .
C26B C24 C14 112.2(3) . .
C26A C24 C14 104.9(3) . .
C25 C24 C14 112.6(2) . .
C27A C24 C14 108.0(2) . .
C24 C25 H25A 109.5 . .
C24 C25 H25B 109.5 . .
H25A C25 H25B 109.5 . .
C24 C25 H25C 109.5 . .
H25A C25 H25C 109.5 . .
H25B C25 H25C 109.5 . .
C24 C26A H26A 103.6 . .
C24 C26A H26B 117.2 . .
H26A C26A H26B 109.5 . .
C24 C26A H26C 107.3 . .
H26A C26A H26C 109.5 . .
H26B C26A H26C 109.5 . .
C24 C26B H26D 108.2 . .
C24 C26B H26E 111.8 . .
H26D C26B H26E 109.5 . .
C24 C26B H26F 108.5 . .
H26D C26B H26F 109.5 . .
H26E C26B H26F 109.5 . .
C24 C27A H27A 109.1 . .
C24 C27A H27B 110.6 . .
H27A C27A H27B 109.5 . .
C24 C27A H27C 108.7 . .
H27A C27A H27C 109.5 . .
H27B C27A H27C 109.5 . .
C24 C27B H27D 110.2 . .
H27D C27B H27E 109.5 . .
C24 C27B H27F 104.8 . .
H27D C27B H27F 109.5 . .
H27E C27B H27F 109.5 . .
C16 C28 C30 110.2(2) . .
C16 C28 C29 111.5(2) . .
C30 C28 C29 108.0(2) . .
C16 C28 C31 111.0(2) . .
C30 C28 C31 110.0(2) . .
C29 C28 C31 106.2(2) . .
C28 C29 H29A 109.5 . .
C28 C29 H29B 109.5 . .
H29A C29 H29B 109.5 . .
C28 C29 H29C 109.5 . .
H29A C29 H29C 109.5 . .
H29B C29 H29C 109.5 . .
C28 C30 H30A 109.5 . .
C28 C30 H30B 109.5 . .
H30A C30 H30B 109.5 . .
C28 C30 H30C 109.5 . .
H30A C30 H30C 109.5 . .
H30B C30 H30C 109.5 . .
C28 C31 H31A 109.5 . .
C28 C31 H31B 109.5 . .
H31A C31 H31B 109.5 . .
C28 C31 H31C 109.5 . .
H31A C31 H31C 109.5 . .
H31B C31 H31C 109.5 . .
C34 C32 C35 108.7(3) . .
C34 C32 C33 108.4(3) . .
C35 C32 C33 107.3(2) . .
C34 C32 C20 111.0(2) . .
C35 C32 C20 109.1(2) . .
C33 C32 C20 112.2(2) . .
C32 C33 H33A 109.5 . .
C32 C33 H33B 109.5 . .
H33A C33 H33B 109.5 . .
C32 C33 H33C 109.5 . .
H33A C33 H33C 109.5 . .
H33B C33 H33C 109.5 . .
C32 C34 H34A 109.5 . .
C32 C34 H34B 109.5 . .
H34A C34 H34B 109.5 . .
C32 C34 H34C 109.5 . .
H34A C34 H34C 109.5 . .
H34B C34 H34C 109.5 . .
C32 C35 H35A 109.5 . .
C32 C35 H35B 109.5 . .
H35A C35 H35B 109.5 . .
C32 C35 H35C 109.5 . .
H35A C35 H35C 109.5 . .
H35B C35 H35C 109.5 . .
C39 C36 C37 107.4(2) . .
C39 C36 C38 107.7(2) . .
C37 C36 C38 109.2(2) . .
C39 C36 C22 112.3(2) . .
C37 C36 C22 110.63(19) . .
C38 C36 C22 109.5(2) . .
C36 C37 H37A 109.5 . .
C36 C37 H37B 109.5 . .
H37A C37 H37B 109.5 . .
C36 C37 H37C 109.5 . .
H37A C37 H37C 109.5 . .
H37B C37 H37C 109.5 . .
C36 C38 H38A 109.5 . .
C36 C38 H38B 109.5 . .
H38A C38 H38B 109.5 . .
C36 C38 H38C 109.5 . .
H38A C38 H38C 109.5 . .
H38B C38 H38C 109.5 . .
C36 C39 H39A 109.5 . .
C36 C39 H39B 109.5 . .
H39A C39 H39B 109.5 . .
C36 C39 H39C 109.5 . .
H39A C39 H39C 109.5 . .
H39B C39 H39C 109.5 . .
O5 C40 C41 108.3(2) . .
O5 C40 C43 108.0(2) . .
C41 C40 C43 111.6(3) . .
O5 C40 C42 107.5(2) . .
C41 C40 C42 110.9(3) . .
C43 C40 C42 110.4(2) . .
C40 C41 H41A 109.5 . .
C40 C41 H41B 109.5 . .
H41A C41 H41B 109.5 . .
C40 C41 H41C 109.5 . .
H41A C41 H41C 109.5 . .
H41B C41 H41C 109.5 . .
C40 C42 H42A 109.5 . .
C40 C42 H42B 109.5 . .
H42A C42 H42B 109.5 . .
C40 C42 H42C 109.5 . .
H42A C42 H42C 109.5 . .
H42B C42 H42C 109.5 . .
C40 C43 H43A 109.5 . .
C40 C43 H43B 109.5 . .
H43A C43 H43B 109.5 . .
C40 C43 H43C 109.5 . .
H43A C43 H43C 109.5 . .
H43B C43 H43C 109.5 . .
O7 C44 C47 108.6(2) . .
O7 C44 C46 108.6(2) . .
C47 C44 C46 109.6(2) . .
O7 C44 C45 108.4(2) . .
C47 C44 C45 110.5(3) . .
C46 C44 C45 111.0(2) . .
C44 C45 H45A 109.5 . .
C44 C45 H45B 109.5 . .
H45A C45 H45B 109.5 . .
C44 C45 H45C 109.5 . .
H45A C45 H45C 109.5 . .
H45B C45 H45C 109.5 . .
C44 C46 H46A 109.5 . .
C44 C46 H46B 109.5 . .
H46A C46 H46B 109.5 . .
C44 C46 H46C 109.5 . .
H46A C46 H46C 109.5 . .
H46B C46 H46C 109.5 . .
C44 C47 H47A 109.5 . .
C44 C47 H47B 109.5 . .
H47A C47 H47B 109.5 . .
C44 C47 H47C 109.5 . .
H47A C47 H47C 109.5 . .
H47B C47 H47C 109.5 . .
C49 C48 C48 115.5(4) . 3_666
C49 C48 H48A 108.4 . .
C48 C48 H48A 108.4 3_666 .
C49 C48 H48B 108.4 . .
C48 C48 H48B 108.4 3_666 .
H48A C48 H48B 107.5 . .
C48 C49 C50 114.3(5) . .
C48 C49 H49A 108.7 . .
C50 C49 H49A 108.7 . .
C48 C49 H49B 108.7 . .
C50 C49 H49B 108.7 . .
H49A C49 H49B 107.6 . .
C49 C50 H50A 109.5 . .
C49 C50 H50B 109.5 . .
H50A C50 H50B 109.5 . .
C49 C50 H50C 109.5 . .
H50A C50 H50C 109.5 . .
H50B C50 H50C 109.5 . .

loop_
_geom_bond_atom_site_label_1
_geom_bond_atom_site_label_2
_geom_bond_distance
_geom_bond_site_symmetry_2
Zr1 O7 1.9269(18) .
Zr1 O5 1.9309(17) .
Zr1 O4 2.0270(17) .
Zr1 O6 2.0320(17) .
Zr1 S3 2.8279(7) .
Zr1 S2 2.8485(7) .
S2 C8 1.814(3) .
S2 C11 1.823(3) .
S3 C9 1.806(3) .
S3 C10 1.821(3) .
O4 C23 1.352(3) .
O5 C40 1.417(3) .
O6 C17 1.348(3) .
O7 C44 1.412(3) .
C8 C9 1.526(4) .
C8 H8A 0.9900 .
C8 H8B 0.9900 .
C9 H9A 0.9900 .
C9 H9B 0.9900 .
C10 C18 1.504(4) .
C10 H10A 0.9900 .
C10 H10B 0.9900 .
C11 C12 1.507(3) .
C11 H11A 0.9900 .
C11 H11B 0.9900 .
C12 C13 1.389(3) .
C12 C17 1.403(3) .
C13 C14 1.389(3) .
C13 H13 0.9500 .
C14 C15 1.393(4) .
C14 C24 1.542(3) .
C15 C16 1.397(3) .
C15 H15 0.9500 .
C16 C17 1.417(3) .
C16 C28 1.538(3) .
C18 C19 1.397(4) .
C18 C23 1.403(3) .
C19 C20 1.387(4) .
C19 H19 0.9500 .
C20 C21 1.394(4) .
C20 C32 1.547(4) .
C21 C22 1.407(3) .
C21 H21 0.9500 .
C22 C23 1.410(3) .
C22 C36 1.541(3) .
C24 C27B 1.494(4) .
C24 C26B 1.484(4) .
C24 C26A 1.533(4) .
C24 C25 1.516(4) .
C24 C27A 1.542(3) .
C25 H25A 0.9800 .
C25 H25B 0.9800 .
C25 H25C 0.9800 .
C26A H26A 0.9800 .
C26A H26B 0.9800 .
C26A H26C 0.9800 .
C26B H26D 0.9800 .
C26B H26E 0.9800 .
C26B H26F 0.9800 .
C27A H27A 0.9800 .
C27A H27B 0.9800 .
C27A H27C 0.9800 .
C27B H27D 0.9800 .
C27B H27E 0.9800 .
C27B H27F 0.9800 .
C28 C30 1.534(4) .
C28 C29 1.537(3) .
C28 C31 1.543(3) .
C29 H29A 0.9800 .
C29 H29B 0.9800 .
C29 H29C 0.9800 .
C30 H30A 0.9800 .
C30 H30B 0.9800 .
C30 H30C 0.9800 .
C31 H31A 0.9800 .
C31 H31B 0.9800 .
C31 H31C 0.9800 .
C32 C34 1.518(5) .
C32 C35 1.534(4) .
C32 C33 1.538(4) .
C33 H33A 0.9800 .
C33 H33B 0.9800 .
C33 H33C 0.9800 .
C34 H34A 0.9800 .
C34 H34B 0.9800 .
C34 H34C 0.9800 .
C35 H35A 0.9800 .
C35 H35B 0.9800 .
C35 H35C 0.9800 .
C36 C39 1.530(3) .
C36 C37 1.541(4) .
C36 C38 1.541(3) .
C37 H37A 0.9800 .
C37 H37B 0.9800 .
C37 H37C 0.9800 .
C38 H38A 0.9800 .
C38 H38B 0.9800 .
C38 H38C 0.9800 .
C39 H39A 0.9800 .
C39 H39B 0.9800 .
C39 H39C 0.9800 .
C40 C41 1.517(4) .
C40 C43 1.520(4) .
C40 C42 1.532(4) .
C41 H41A 0.9800 .
C41 H41B 0.9800 .
C41 H41C 0.9800 .
C42 H42A 0.9800 .
C42 H42B 0.9800 .
C42 H42C 0.9800 .
C43 H43A 0.9800 .
C43 H43B 0.9800 .
C43 H43C 0.9800 .
C44 C47 1.525(4) .
C44 C46 1.528(4) .
C44 C45 1.527(4) .
C45 H45A 0.9800 .
C45 H45B 0.9800 .
C45 H45C 0.9800 .
C46 H46A 0.9800 .
C46 H46B 0.9800 .
C46 H46C 0.9800 .
C47 H47A 0.9800 .
C47 H47B 0.9800 .
C47 H47C 0.9800 .
C48 C49 1.497(5) .
C48 C48 1.508(8) 3_666
C48 H48A 0.9900 .
C48 H48B 0.9900 .
C49 C50 1.504(9) .
C49 H49A 0.9900 .
C49 H49B 0.9900 .
C50 H50A 0.9800 .
C50 H50B 0.9800 .
C50 H50C 0.9800 .
